data_2224827
loop_
_publ_author_name
'Choi, Hong Dae'
'Seo, Pil Ja'
'Son, Byeng Wha'
'Lee, Uk'

_publ_section_title
;
 2-(4-Fluorophenyl)-5-iodo-3-methylsulfinyl-1-benzofuran
;
_journal_coeditor_code ZQ2022
_journal_issue 1
_journal_name_full 'Acta Crystallographica Section E'
_journal_page_first o44
_journal_paper_doi 10.1107/S1600536809051642
_journal_volume 66
_journal_year 2010
_chemical_formula_iupac 'C15 H10 F I O2 S'
_chemical_formula_moiety 'C15 H10 F I O2 S'
_chemical_formula_sum 'C15 H10 F I O2 S'
_chemical_formula_weight 400.19
_chemical_name_systematic
;
 2-(4-Fluorophenyl)-5-iodo-3-methylsulfinyl-1-benzofuran
;
_space_group_IT_number 2
_symmetry_cell_setting triclinic
_symmetry_space_group_name_Hall '-P 1'
_symmetry_space_group_name_H-M 'P -1'
_atom_sites_solution_hydrogens difmap
_atom_sites_solution_primary direct
_atom_sites_solution_secondary difmap
_audit_creation_method 'form.cif (version 2.0)'
_cell_angle_alpha 94.5380(10)
_cell_angle_beta 91.1180(10)
_cell_angle_gamma 111.9820(10)
_cell_formula_units_Z 2
_cell_length_a 8.1045(2)
_cell_length_b 8.2699(2)
_cell_length_c 11.0999(3)
_cell_measurement_reflns_used 9982
_cell_measurement_temperature 173(2)
_cell_measurement_theta_max 27.65
_cell_measurement_theta_min 2.67
_cell_volume 686.73(3)
_computing_cell_refinement 'SAINT (Bruker, 2009)'
_computing_data_collection 'APEX2 (Bruker, 2009)'
_computing_data_reduction 'SAINT (Bruker, 2009)'
_computing_molecular_graphics 'ORTEP-3 (Farrugia, 1997) and DIAMOND (Brandenburg, 1998)'
_computing_publication_material 'SHELXL97 (Sheldrick, 2008)'
_computing_structure_refinement 'SHELXL97 (Sheldrick, 2008)'
_computing_structure_solution 'SHELXS97 (Sheldrick, 2008)'
_diffrn_ambient_temperature 173(2)
_diffrn_detector_area_resol_mean 10.0
_diffrn_measured_fraction_theta_full 0.993
_diffrn_measured_fraction_theta_max 0.993
_diffrn_measurement_device_type 'Bruker SMART APEXII CCD'
_diffrn_measurement_method '\f and \w scans'
_diffrn_radiation_monochromator HELIOS
_diffrn_radiation_source 'Rotating Anode'
_diffrn_radiation_type MoK\a
_diffrn_radiation_wavelength 0.71073
_diffrn_reflns_av_R_equivalents 0.0240
_diffrn_reflns_av_sigmaI/netI 0.0175
_diffrn_reflns_limit_h_max 10
_diffrn_reflns_limit_h_min -10
_diffrn_reflns_limit_k_max 10
_diffrn_reflns_limit_k_min -10
_diffrn_reflns_limit_l_max 14
_diffrn_reflns_limit_l_min -13
_diffrn_reflns_number 12180
_diffrn_reflns_theta_full 27.65
_diffrn_reflns_theta_max 27.65
_diffrn_reflns_theta_min 1.84
_exptl_absorpt_coefficient_mu 2.492
_exptl_absorpt_correction_T_max 0.5258
_exptl_absorpt_correction_T_min 0.5036
_exptl_absorpt_correction_type multi-scan
_exptl_absorpt_process_details '(SADABS; Bruker, 2009)'
_exptl_crystal_colour colourless
_exptl_crystal_density_diffrn 1.935
_exptl_crystal_density_method 'not measured'
_exptl_crystal_description block
_exptl_crystal_F_000 388
_exptl_crystal_size_max 0.32
_exptl_crystal_size_mid 0.31
_exptl_crystal_size_min 0.30
_refine_diff_density_max 0.317
_refine_diff_density_min -0.895
_refine_ls_extinction_method none
_refine_ls_goodness_of_fit_ref 1.166
_refine_ls_hydrogen_treatment constr
_refine_ls_matrix_type full
_refine_ls_number_parameters 182
_refine_ls_number_reflns 3179
_refine_ls_number_restraints 0
_refine_ls_restrained_S_all 1.166
_refine_ls_R_factor_all 0.0183
_refine_ls_R_factor_gt 0.0180
_refine_ls_shift/su_max_lt 0.001
_refine_ls_shift/su_mean <0.001
_refine_ls_structure_factor_coef Fsqd
_refine_ls_weighting_details 'calc w=1/[\s^2^(Fo^2^)+(0.0241P)^2^+0.2941P] where P=(Fo^2^+2Fc^2^)/3'
_refine_ls_weighting_scheme calc
_refine_ls_wR_factor_gt 0.0469
_refine_ls_wR_factor_ref 0.0471
_reflns_number_gt 3130
_reflns_number_total 3179
_reflns_threshold_expression I>2\s(I)
_cod_data_source_file zq2022.cif
_cod_data_source_block I
_cod_database_code 2224827
_cod_database_fobs_code 2224827

loop_
_symmetry_equiv_pos_as_xyz
'x, y, z'
'-x, -y, -z'

loop_
_atom_site_type_symbol
_atom_site_label
_atom_site_fract_x
_atom_site_fract_y
_atom_site_fract_z
_atom_site_U_iso_or_equiv
_atom_site_adp_type
_atom_site_calc_flag
_atom_site_refinement_flags
_atom_site_occupancy
_atom_site_disorder_assembly
_atom_site_disorder_group
I I 0.388646(14) 0.197645(13) -0.026745(9) 0.02319(5) Uani d . 1 . .
S S 0.80967(5) 0.78626(5) 0.39558(4) 0.01979(9) Uani d . 1 . .
F F 1.07549(17) 0.74121(17) 0.98010(11) 0.0369(3) Uani d . 1 . .
O O1 0.65247(16) 0.31158(15) 0.51009(11) 0.0203(2) Uani d . 1 . .
O O2 0.67539(17) 0.81288(17) 0.31415(13) 0.0269(3) Uani d . 1 . .
C C1 0.7317(2) 0.5608(2) 0.41682(15) 0.0185(3) Uani d . 1 . .
C C2 0.6277(2) 0.4171(2) 0.33021(15) 0.0176(3) Uani d . 1 . .
C C3 0.5720(2) 0.3991(2) 0.20821(15) 0.0195(3) Uani d . 1 . .
H H3 0.6019 0.4976 0.1624 0.023 Uiso calc R 1 . .
C C4 0.4713(2) 0.2317(2) 0.15682(15) 0.0195(3) Uani d . 1 . .
C C5 0.4243(2) 0.0842(2) 0.22213(16) 0.0218(3) Uani d . 1 . .
H H5 0.3537 -0.0280 0.1834 0.026 Uiso calc R 1 . .
C C6 0.4802(2) 0.1007(2) 0.34311(16) 0.0217(3) Uani d . 1 . .
H H6 0.4509 0.0024 0.3889 0.026 Uiso calc R 1 . .
C C7 0.5807(2) 0.2682(2) 0.39309(15) 0.0189(3) Uani d . 1 . .
C C8 0.7428(2) 0.4910(2) 0.52316(15) 0.0185(3) Uani d . 1 . .
C C9 0.8296(2) 0.5608(2) 0.64234(16) 0.0189(3) Uani d . 1 . .
C C10 0.7577(2) 0.4728(2) 0.74357(16) 0.0210(3) Uani d . 1 . .
H H10 0.6515 0.3708 0.7340 0.025 Uiso calc R 1 . .
C C11 0.8411(2) 0.5344(2) 0.85731(17) 0.0240(3) Uani d . 1 . .
H H11 0.7935 0.4752 0.9262 0.029 Uiso calc R 1 . .
C C12 0.9944(2) 0.6832(2) 0.86850(17) 0.0247(4) Uani d . 1 . .
C C13 1.0692(2) 0.7737(2) 0.77148(18) 0.0258(4) Uani d . 1 . .
H H13 1.1747 0.8763 0.7823 0.031 Uiso calc R 1 . .
C C14 0.9860(2) 0.7105(2) 0.65755(17) 0.0230(3) Uani d . 1 . .
H H14 1.0360 0.7697 0.5891 0.028 Uiso calc R 1 . .
C C15 0.9920(3) 0.7971(3) 0.3035(2) 0.0335(4) Uani d . 1 . .
H H15A 0.9474 0.7159 0.2304 0.050 Uiso calc R 1 . .
H H15B 1.0779 0.7646 0.3491 0.050 Uiso calc R 1 . .
H H15C 1.0506 0.9166 0.2806 0.050 Uiso calc R 1 . .

loop_
_atom_site_aniso_label
_atom_site_aniso_U_11
_atom_site_aniso_U_22
_atom_site_aniso_U_33
_atom_site_aniso_U_12
_atom_site_aniso_U_13
_atom_site_aniso_U_23
I 0.03081(8) 0.02065(7) 0.01672(7) 0.00884(5) -0.00240(5) -0.00103(4)
S 0.02125(19) 0.01521(18) 0.0224(2) 0.00624(15) 0.00127(15) 0.00201(15)
F 0.0418(7) 0.0385(7) 0.0225(6) 0.0071(5) -0.0113(5) 0.0010(5)
O1 0.0245(6) 0.0177(6) 0.0171(6) 0.0059(5) 0.0003(5) 0.0025(4)
O2 0.0258(6) 0.0245(6) 0.0324(7) 0.0108(5) -0.0005(5) 0.0085(5)
C1 0.0200(7) 0.0166(7) 0.0185(8) 0.0067(6) 0.0011(6) 0.0009(6)
C2 0.0188(7) 0.0157(7) 0.0188(8) 0.0070(6) 0.0021(6) 0.0012(6)
C3 0.0235(8) 0.0182(7) 0.0175(8) 0.0086(6) 0.0009(6) 0.0026(6)
C4 0.0225(8) 0.0210(8) 0.0159(8) 0.0095(6) 0.0008(6) 0.0001(6)
C5 0.0238(8) 0.0190(8) 0.0210(9) 0.0067(6) 0.0021(6) -0.0005(6)
C6 0.0256(8) 0.0175(8) 0.0214(9) 0.0067(6) 0.0039(6) 0.0049(6)
C7 0.0212(7) 0.0208(8) 0.0154(8) 0.0087(6) 0.0022(6) 0.0023(6)
C8 0.0187(7) 0.0168(7) 0.0201(8) 0.0066(6) 0.0021(6) 0.0015(6)
C9 0.0200(7) 0.0210(8) 0.0177(8) 0.0102(6) 0.0014(6) 0.0017(6)
C10 0.0217(8) 0.0217(8) 0.0203(8) 0.0091(6) 0.0017(6) 0.0020(6)
C11 0.0280(9) 0.0263(9) 0.0196(9) 0.0118(7) 0.0022(7) 0.0045(7)
C12 0.0276(9) 0.0273(9) 0.0200(9) 0.0122(7) -0.0057(7) -0.0004(7)
C13 0.0220(8) 0.0261(9) 0.0257(9) 0.0058(7) -0.0025(7) 0.0006(7)
C14 0.0212(8) 0.0247(8) 0.0220(9) 0.0068(7) 0.0014(6) 0.0047(7)
C15 0.0265(9) 0.0312(10) 0.0470(13) 0.0128(8) 0.0145(9) 0.0157(9)

loop_
_atom_type_symbol
_atom_type_description
_atom_type_scat_dispersion_real
_atom_type_scat_dispersion_imag
_atom_type_scat_source
C C 0.0033 0.0016 'International Tables Vol C Tables 4.2.6.8 and 6.1.1.4'
H H 0.0000 0.0000 'International Tables Vol C Tables 4.2.6.8 and 6.1.1.4'
O O 0.0106 0.0060 'International Tables Vol C Tables 4.2.6.8 and 6.1.1.4'
F F 0.0171 0.0103 'International Tables Vol C Tables 4.2.6.8 and 6.1.1.4'
S S 0.1246 0.1234 'International Tables Vol C Tables 4.2.6.8 and 6.1.1.4'
I I -0.4742 1.8119 'International Tables Vol C Tables 4.2.6.8 and 6.1.1.4'

loop_
_geom_angle_atom_site_label_1
_geom_angle_atom_site_label_2
_geom_angle_atom_site_label_3
_geom_angle_site_symmetry_1
_geom_angle_site_symmetry_3
_geom_angle
_geom_angle_publ_flag
C4 I O2 . 2_665 170.98(5) ?
O2 S C1 . . 107.38(8) ?
O2 S C15 . . 105.67(9) ?
C1 S C15 . . 98.36(9) ?
C7 O1 C8 . . 106.78(13) ?
C8 C1 C2 . . 107.00(14) ?
C8 C1 S . . 125.99(13) ?
C2 C1 S . . 126.68(13) ?
C7 C2 C3 . . 119.08(15) ?
C7 C2 C1 . . 105.32(14) ?
C3 C2 C1 . . 135.60(15) ?
C4 C3 C2 . . 117.23(15) ?
C4 C3 H3 . . 121.4 ?
C2 C3 H3 . . 121.4 ?
C3 C4 C5 . . 122.69(16) ?
C3 C4 I . . 118.60(12) ?
C5 C4 I . . 118.71(13) ?
C6 C5 C4 . . 120.44(16) ?
C6 C5 H5 . . 119.8 ?
C4 C5 H5 . . 119.8 ?
C7 C6 C5 . . 116.26(16) ?
C7 C6 H6 . . 121.9 ?
C5 C6 H6 . . 121.9 ?
O1 C7 C6 . . 125.22(15) ?
O1 C7 C2 . . 110.46(14) ?
C6 C7 C2 . . 124.30(16) ?
C1 C8 O1 . . 110.43(14) ?
C1 C8 C9 . . 135.10(16) ?
O1 C8 C9 . . 114.45(14) ?
C14 C9 C10 . . 119.35(16) ?
C14 C9 C8 . . 121.35(16) ?
C10 C9 C8 . . 119.27(15) ?
C11 C10 C9 . . 120.17(17) ?
C11 C10 H10 . . 119.9 ?
C9 C10 H10 . . 119.9 ?
C12 C11 C10 . . 118.64(17) ?
C12 C11 H11 . . 120.7 ?
C10 C11 H11 . . 120.7 ?
F C12 C11 . . 118.06(17) ?
F C12 C13 . . 118.91(17) ?
C11 C12 C13 . . 123.02(17) ?
C12 C13 C14 . . 118.09(17) ?
C12 C13 H13 . . 121.0 ?
C14 C13 H13 . . 121.0 ?
C13 C14 C9 . . 120.72(17) ?
C13 C14 H14 . . 119.6 ?
C9 C14 H14 . . 119.6 ?
S C15 H15A . . 109.5 ?
S C15 H15B . . 109.5 ?
H15A C15 H15B . . 109.5 ?
S C15 H15C . . 109.5 ?
H15A C15 H15C . . 109.5 ?
H15B C15 H15C . . 109.5 ?

loop_
_geom_bond_atom_site_label_1
_geom_bond_atom_site_label_2
_geom_bond_site_symmetry_2
_geom_bond_distance
_geom_bond_publ_flag
I C4 . 2.096(2) ?
I O2 2_665 3.2110(10) ?
S O2 . 1.4910(10) ?
S C1 . 1.768(2) ?
S C15 . 1.792(2) ?
F C12 . 1.354(2) ?
O1 C7 . 1.376(2) ?
O1 C8 . 1.381(2) ?
C1 C8 . 1.370(2) ?
C1 C2 . 1.444(2) ?
C2 C7 . 1.394(2) ?
C2 C3 . 1.398(2) ?
C3 C4 . 1.385(2) ?
C3 H3 . 0.9500 ?
C4 C5 . 1.401(2) ?
C5 C6 . 1.388(3) ?
C5 H5 . 0.9500 ?
C6 C7 . 1.380(2) ?
C6 H6 . 0.9500 ?
C8 C9 . 1.455(2) ?
C9 C14 . 1.397(2) ?
C9 C10 . 1.403(2) ?
C10 C11 . 1.385(3) ?
C10 H10 . 0.9500 ?
C11 C12 . 1.378(3) ?
C11 H11 . 0.9500 ?
C12 C13 . 1.379(3) ?
C13 C14 . 1.388(3) ?
C13 H13 . 0.9500 ?
C14 H14 . 0.9500 ?
C15 H15A . 0.9800 ?
C15 H15B . 0.9800 ?
C15 H15C . 0.9800 ?

loop_
_geom_hbond_atom_site_label_D
_geom_hbond_atom_site_label_H
_geom_hbond_atom_site_label_A
_geom_hbond_site_symmetry_A
_geom_hbond_distance_DH
_geom_hbond_distance_HA
_geom_hbond_distance_DA
_geom_hbond_angle_DHA
_geom_hbond_publ_flag
C10 H10 O2 2_666 0.95 2.53 3.432(2) 157.9 yes

loop_
_geom_torsion_atom_site_label_1
_geom_torsion_atom_site_label_2
_geom_torsion_atom_site_label_3
_geom_torsion_atom_site_label_4
_geom_torsion_site_symmetry_1
_geom_torsion_site_symmetry_2
_geom_torsion_site_symmetry_3
_geom_torsion_site_symmetry_4
_geom_torsion
_geom_torsion_publ_flag
O2 S C1 C8 . . . . -140.15(15) ?
C15 S C1 C8 . . . . 110.45(17) ?
O2 S C1 C2 . . . . 32.41(17) ?
C15 S C1 C2 . . . . -76.99(16) ?
C8 C1 C2 C7 . . . . 0.84(18) ?
S C1 C2 C7 . . . . -172.87(13) ?
C8 C1 C2 C3 . . . . -178.44(18) ?
S C1 C2 C3 . . . . 7.8(3) ?
C7 C2 C3 C4 . . . . 0.3(2) ?
C1 C2 C3 C4 . . . . 179.47(17) ?
C2 C3 C4 C5 . . . . 0.3(2) ?
C2 C3 C4 I . . . . -178.89(11) ?
C3 C4 C5 C6 . . . . -0.8(3) ?
I C4 C5 C6 . . . . 178.41(13) ?
C4 C5 C6 C7 . . . . 0.6(2) ?
C8 O1 C7 C6 . . . . 179.87(16) ?
C8 O1 C7 C2 . . . . 1.47(18) ?
C5 C6 C7 O1 . . . . -178.21(15) ?
C5 C6 C7 C2 . . . . 0.0(3) ?
C3 C2 C7 O1 . . . . 177.99(14) ?
C1 C2 C7 O1 . . . . -1.44(18) ?
C3 C2 C7 C6 . . . . -0.4(3) ?
C1 C2 C7 C6 . . . . -179.85(16) ?
C2 C1 C8 O1 . . . . 0.04(18) ?
S C1 C8 O1 . . . . 173.80(12) ?
C2 C1 C8 C9 . . . . 178.16(17) ?
S C1 C8 C9 . . . . -8.1(3) ?
C7 O1 C8 C1 . . . . -0.91(18) ?
C7 O1 C8 C9 . . . . -179.46(13) ?
C1 C8 C9 C14 . . . . -28.7(3) ?
O1 C8 C9 C14 . . . . 149.37(16) ?
C1 C8 C9 C10 . . . . 153.29(19) ?
O1 C8 C9 C10 . . . . -28.6(2) ?
C14 C9 C10 C11 . . . . 0.1(2) ?
C8 C9 C10 C11 . . . . 178.20(15) ?
C9 C10 C11 C12 . . . . 0.3(3) ?
C10 C11 C12 F . . . . -179.46(16) ?
C10 C11 C12 C13 . . . . -0.2(3) ?
F C12 C13 C14 . . . . 178.88(16) ?
C11 C12 C13 C14 . . . . -0.4(3) ?
C12 C13 C14 C9 . . . . 0.8(3) ?
C10 C9 C14 C13 . . . . -0.7(3) ?
C8 C9 C14 C13 . . . . -178.75(16) ?
